data_2233212
loop_
_publ_author_name
'Yoon, Yeong Keng'
'Ali, Mohamed Ashraf'
'Choon, Tan Soo'
'Asik, Safra Izuani Jama'
'Razak, Ibrahim Abdul'

_publ_section_title
;
 Ethyl
 2-(4-hydroxy-3-methoxyphenyl)-1-[3-(2-oxopyrrolidin-1-yl)propyl]-1<i>H</i>-benzimidazole-5-carboxylate
 monohydrate
;
_journal_coeditor_code IS5022
_journal_issue 1
_journal_name_full 'Acta Crystallographica Section E'
_journal_page_first o87
_journal_page_last o88
_journal_paper_doi 10.1107/S1600536811052391
_journal_volume 68
_journal_year 2012
_chemical_formula_iupac 'C24 H27 N3 O5, H2 O'
_chemical_formula_moiety 'C24 H27 N3 O5, H2 O'
_chemical_formula_sum 'C24 H29 N3 O6'
_chemical_formula_weight 455.50
_chemical_name_systematic
;
Ethyl 2-(4-hydroxy-3-methoxyphenyl)-1-[3-(2-oxopyrrolidin-1-yl)propyl]-
1<i>H</i>-benzimidazole-5-carboxylate monohydrate
;
_space_group_IT_number 2
_symmetry_cell_setting triclinic
_symmetry_space_group_name_Hall '-P 1'
_symmetry_space_group_name_H-M 'P -1'
_atom_sites_solution_hydrogens geom
_atom_sites_solution_primary direct
_atom_sites_solution_secondary difmap
_audit_creation_method SHELXL-97
_cell_angle_alpha 85.7370(10)
_cell_angle_beta 89.684(2)
_cell_angle_gamma 70.2380(10)
_cell_formula_units_Z 2
_cell_length_a 9.7460(8)
_cell_length_b 10.0436(8)
_cell_length_c 12.6072(10)
_cell_measurement_reflns_used 4470
_cell_measurement_temperature 296(2)
_cell_measurement_theta_max 29.54
_cell_measurement_theta_min 2.52
_cell_volume 1157.91(16)
_computing_cell_refinement 'SAINT (Bruker, 2009)'
_computing_data_collection 'APEX2 (Bruker, 2009)'
_computing_data_reduction 'SAINT (Bruker, 2009)'
_computing_molecular_graphics 'SHELXTL (Sheldrick, 2008)'
_computing_publication_material 'SHELXTL (Sheldrick, 2008) and PLATON (Spek, 2009)'
_computing_structure_refinement 'SHELXTL (Sheldrick, 2008)'
_computing_structure_solution 'SHELXTL (Sheldrick, 2008)'
_diffrn_ambient_temperature 296(2)
_diffrn_measured_fraction_theta_full 0.984
_diffrn_measured_fraction_theta_max 0.984
_diffrn_measurement_device_type 'Bruker APEXII DUO CCD area-detector'
_diffrn_measurement_method '\f and \w'
_diffrn_radiation_monochromator graphite
_diffrn_radiation_source 'fine-focus sealed tube'
_diffrn_radiation_type MoK\a
_diffrn_radiation_wavelength 0.71073
_diffrn_reflns_av_R_equivalents 0.0286
_diffrn_reflns_av_sigmaI/netI 0.0356
_diffrn_reflns_limit_h_max 13
_diffrn_reflns_limit_h_min -13
_diffrn_reflns_limit_k_max 14
_diffrn_reflns_limit_k_min -14
_diffrn_reflns_limit_l_max 17
_diffrn_reflns_limit_l_min -17
_diffrn_reflns_number 18195
_diffrn_reflns_theta_full 30.05
_diffrn_reflns_theta_max 30.05
_diffrn_reflns_theta_min 1.62
_diffrn_standards_number 0
_exptl_absorpt_coefficient_mu 0.095
_exptl_absorpt_correction_T_max 0.9853
_exptl_absorpt_correction_T_min 0.9603
_exptl_absorpt_correction_type multi-scan
_exptl_absorpt_process_details '(<i>SADABS</i>; Bruker, 2009)'
_exptl_crystal_colour brown
_exptl_crystal_density_diffrn 1.306
_exptl_crystal_density_method 'not measured'
_exptl_crystal_description block
_exptl_crystal_F_000 484
_exptl_crystal_size_max 0.43
_exptl_crystal_size_mid 0.32
_exptl_crystal_size_min 0.16
_refine_diff_density_max 0.303
_refine_diff_density_min -0.264
_refine_ls_extinction_method none
_refine_ls_goodness_of_fit_ref 1.069
_refine_ls_hydrogen_treatment mixed
_refine_ls_matrix_type full
_refine_ls_number_parameters 312
_refine_ls_number_reflns 6686
_refine_ls_number_restraints 0
_refine_ls_restrained_S_all 1.069
_refine_ls_R_factor_all 0.0820
_refine_ls_R_factor_gt 0.0551
_refine_ls_shift/su_max 0.000
_refine_ls_shift/su_mean 0.000
_refine_ls_structure_factor_coef Fsqd
_refine_ls_weighting_details 'calc w=1/[\s^2^(Fo^2^)+(0.0974P)^2^+0.1068P] where P=(Fo^2^+2Fc^2^)/3'
_refine_ls_weighting_scheme calc
_refine_ls_wR_factor_gt 0.1629
_refine_ls_wR_factor_ref 0.1854
_reflns_number_gt 4485
_reflns_number_total 6686
_reflns_threshold_expression I>2\s(I)
_cod_data_source_file is5022.cif
_cod_data_source_block I
_cod_database_code 2233212
_cod_database_fobs_code 2233212

loop_
_symmetry_equiv_pos_as_xyz
'x, y, z'
'-x, -y, -z'

loop_
_atom_site_type_symbol
_atom_site_label
_atom_site_fract_x
_atom_site_fract_y
_atom_site_fract_z
_atom_site_U_iso_or_equiv
_atom_site_adp_type
_atom_site_calc_flag
_atom_site_refinement_flags
_atom_site_occupancy
_atom_site_symmetry_multiplicity
O O1 -0.17090(17) 0.13373(19) 0.18216(12) 0.0762(4) Uani d . 1 1
O O2 -0.35072(14) 0.11827(17) 0.28604(13) 0.0702(4) Uani d . 1 1
O O3 0.1298(3) 0.2186(2) 1.00505(19) 0.1183(8) Uani d . 1 1
O O4 0.64165(13) 0.40228(14) 0.73582(10) 0.0538(3) Uani d . 1 1
O O5 0.64019(13) 0.14280(12) 0.76404(10) 0.0552(3) Uani d . 1 1
N N1 0.17611(13) 0.25473(14) 0.43596(10) 0.0416(3) Uani d . 1 1
N N2 0.09463(13) 0.23337(13) 0.60105(10) 0.0401(3) Uani d . 1 1
N N3 0.12756(16) 0.41105(17) 0.89776(11) 0.0529(4) Uani d . 1 1
C C1 0.04959(15) 0.21973(15) 0.43129(12) 0.0379(3) Uani d . 1 1
C C2 -0.02368(16) 0.19669(16) 0.34357(13) 0.0412(3) Uani d . 1 1
H H2A 0.0100 0.2035 0.2749 0.049 Uiso calc R 1 1
C C3 -0.14954(15) 0.16306(15) 0.36302(13) 0.0421(3) Uani d . 1 1
C C4 -0.20115(16) 0.15385(17) 0.46613(14) 0.0456(4) Uani d . 1 1
H H4A -0.2863 0.1325 0.4759 0.055 Uiso calc R 1 1
C C5 -0.12959(16) 0.17542(17) 0.55325(13) 0.0443(3) Uani d . 1 1
H H5A -0.1636 0.1686 0.6218 0.053 Uiso calc R 1 1
C C6 -0.00288(15) 0.20810(15) 0.53349(12) 0.0378(3) Uani d . 1 1
C C7 0.19826(15) 0.26220(15) 0.53799(12) 0.0386(3) Uani d . 1 1
C C8 0.31855(15) 0.29914(16) 0.58469(12) 0.0391(3) Uani d . 1 1
C C9 0.42362(16) 0.19835(15) 0.65042(12) 0.0419(3) Uani d . 1 1
H H9A 0.4206 0.1068 0.6616 0.050 Uiso calc R 1 1
C C10 0.53227(15) 0.23334(15) 0.69912(12) 0.0397(3) Uani d . 1 1
C C11 0.53539(16) 0.37285(16) 0.68324(12) 0.0399(3) Uani d . 1 1
C C12 0.43197(17) 0.47134(16) 0.61670(13) 0.0436(3) Uani d . 1 1
H H12A 0.4346 0.5630 0.6051 0.052 Uiso calc R 1 1
C C13 0.32404(17) 0.43507(16) 0.56685(13) 0.0437(3) Uani d . 1 1
H H13A 0.2557 0.5019 0.5216 0.052 Uiso calc R 1 1
C C14 -0.23434(18) 0.13642(17) 0.27471(15) 0.0492(4) Uani d . 1 1
C C15 -0.2499(4) 0.1148(4) 0.0897(2) 0.1125(11) Uani d . 1 1
H H15A -0.2417 0.0159 0.0893 0.135 Uiso calc R 1 1
H H15B -0.3524 0.1707 0.0942 0.135 Uiso calc R 1 1
C C16 -0.1953(5) 0.1561(5) -0.0036(3) 0.1330(14) Uani d . 1 1
H H16A -0.2453 0.1380 -0.0633 0.199 Uiso calc R 1 1
H H16B -0.0930 0.1034 -0.0068 0.199 Uiso calc R 1 1
H H16C -0.2095 0.2556 -0.0055 0.199 Uiso calc R 1 1
C C17 0.07375(17) 0.25520(17) 0.71444(12) 0.0440(3) Uani d . 1 1
H H17A 0.1679 0.2234 0.7510 0.053 Uiso calc R 1 1
H H17B 0.0174 0.1990 0.7447 0.053 Uiso calc R 1 1
C C18 -0.00473(18) 0.41025(18) 0.73095(13) 0.0489(4) Uani d . 1 1
H H18A -0.1024 0.4388 0.7003 0.059 Uiso calc R 1 1
H H18B 0.0462 0.4669 0.6936 0.059 Uiso calc R 1 1
C C19 -0.01470(19) 0.4404(2) 0.84774(15) 0.0574(4) Uani d . 1 1
H H19A -0.0725 0.5393 0.8537 0.069 Uiso calc R 1 1
H H19B -0.0644 0.3828 0.8853 0.069 Uiso calc R 1 1
C C20 0.2172(3) 0.4956(3) 0.86944(19) 0.0786(7) Uani d . 1 1
H H20A 0.1655 0.5951 0.8783 0.094 Uiso calc R 1 1
H H20B 0.2485 0.4851 0.7964 0.094 Uiso calc R 1 1
C C21 0.3479(3) 0.4349(4) 0.9482(2) 0.0957(9) Uani d . 1 1
H H21A 0.4390 0.4191 0.9113 0.115 Uiso calc R 1 1
H H21B 0.3420 0.4996 1.0028 0.115 Uiso calc R 1 1
C C22 0.3385(3) 0.2990(3) 0.9957(2) 0.0910(8) Uani d . 1 1
H H22A 0.3541 0.2909 1.0721 0.109 Uiso calc R 1 1
H H22B 0.4112 0.2194 0.9659 0.109 Uiso calc R 1 1
C C23 0.1884(3) 0.3012(2) 0.96930(17) 0.0675(5) Uani d . 1 1
C C24 0.6452(2) -0.0001(2) 0.7783(2) 0.0696(6) Uani d . 1 1
H H24A 0.7301 -0.0550 0.8204 0.104 Uiso calc R 1 1
H H24B 0.6497 -0.0381 0.7102 0.104 Uiso calc R 1 1
H H24C 0.5593 -0.0041 0.8141 0.104 Uiso calc R 1 1
O O1W 0.63716(17) 0.67068(15) 0.71300(12) 0.0565(3) Uani d . 1 1
H H2W1 0.556(3) 0.736(3) 0.7004(18) 0.073(7) Uiso d . 1 1
H H1W1 0.703(3) 0.695(2) 0.6663(19) 0.076(7) Uiso d . 1 1
H H1O4 0.630(3) 0.493(3) 0.7238(18) 0.075(7) Uiso d . 1 1

loop_
_atom_site_aniso_label
_atom_site_aniso_U_11
_atom_site_aniso_U_22
_atom_site_aniso_U_33
_atom_site_aniso_U_12
_atom_site_aniso_U_13
_atom_site_aniso_U_23
O1 0.0729(9) 0.1176(13) 0.0612(9) -0.0609(9) -0.0102(7) -0.0141(8)
O2 0.0485(7) 0.0835(10) 0.0904(10) -0.0369(7) -0.0121(7) -0.0103(8)
O3 0.1466(19) 0.0967(14) 0.1279(17) -0.0717(14) -0.0518(14) 0.0407(12)
O4 0.0477(6) 0.0476(7) 0.0739(8) -0.0271(5) -0.0160(6) -0.0001(6)
O5 0.0519(6) 0.0420(6) 0.0730(8) -0.0197(5) -0.0242(6) 0.0066(5)
N1 0.0363(6) 0.0502(7) 0.0435(7) -0.0221(5) -0.0036(5) -0.0006(5)
N2 0.0382(6) 0.0431(7) 0.0430(7) -0.0192(5) -0.0022(5) -0.0026(5)
N3 0.0548(8) 0.0617(9) 0.0458(8) -0.0234(7) -0.0013(6) -0.0086(6)
C1 0.0316(6) 0.0379(7) 0.0462(8) -0.0151(6) -0.0041(5) 0.0001(6)
C2 0.0367(7) 0.0432(8) 0.0460(8) -0.0171(6) -0.0052(6) -0.0011(6)
C3 0.0338(7) 0.0362(7) 0.0577(9) -0.0139(6) -0.0086(6) -0.0017(6)
C4 0.0337(7) 0.0423(8) 0.0641(10) -0.0177(6) -0.0005(7) -0.0005(7)
C5 0.0383(7) 0.0458(8) 0.0514(9) -0.0186(6) 0.0033(6) -0.0004(6)
C6 0.0337(6) 0.0348(7) 0.0457(8) -0.0131(5) -0.0038(5) 0.0002(5)
C7 0.0346(7) 0.0388(7) 0.0443(8) -0.0155(6) -0.0037(6) -0.0003(6)
C8 0.0364(7) 0.0419(7) 0.0423(8) -0.0180(6) -0.0025(6) -0.0020(6)
C9 0.0419(7) 0.0351(7) 0.0528(9) -0.0189(6) -0.0077(6) -0.0008(6)
C10 0.0365(7) 0.0366(7) 0.0473(8) -0.0145(6) -0.0073(6) 0.0006(6)
C11 0.0360(7) 0.0406(7) 0.0478(8) -0.0191(6) 0.0000(6) -0.0047(6)
C12 0.0432(8) 0.0378(7) 0.0545(9) -0.0208(6) -0.0018(6) 0.0015(6)
C13 0.0417(7) 0.0418(8) 0.0491(8) -0.0176(6) -0.0066(6) 0.0039(6)
C14 0.0426(8) 0.0444(8) 0.0645(11) -0.0203(7) -0.0120(7) -0.0002(7)
C15 0.124(2) 0.192(3) 0.0685(16) -0.112(3) -0.0155(15) -0.0232(18)
C16 0.184(4) 0.162(3) 0.088(2) -0.108(3) -0.050(2) 0.003(2)
C17 0.0454(8) 0.0480(8) 0.0404(8) -0.0189(7) -0.0021(6) -0.0004(6)
C18 0.0408(8) 0.0543(9) 0.0485(9) -0.0118(7) -0.0045(6) -0.0056(7)
C19 0.0480(9) 0.0665(11) 0.0564(10) -0.0157(8) 0.0059(8) -0.0154(8)
C20 0.0812(14) 0.1101(19) 0.0640(12) -0.0598(14) -0.0060(11) 0.0033(12)
C21 0.0717(15) 0.157(3) 0.0758(15) -0.0603(18) -0.0095(12) -0.0113(16)
C22 0.0764(15) 0.103(2) 0.0856(17) -0.0190(15) -0.0253(13) -0.0107(14)
C23 0.0776(13) 0.0626(12) 0.0628(12) -0.0239(11) -0.0135(10) -0.0052(9)
C24 0.0683(12) 0.0404(9) 0.0982(16) -0.0193(9) -0.0323(11) 0.0140(9)
O1W 0.0552(7) 0.0477(7) 0.0723(9) -0.0254(6) 0.0088(6) -0.0028(6)

loop_
_atom_type_symbol
_atom_type_description
_atom_type_scat_dispersion_real
_atom_type_scat_dispersion_imag
_atom_type_scat_source
C C 0.0033 0.0016 'International Tables Vol C Tables 4.2.6.8 and 6.1.1.4'
H H 0.0000 0.0000 'International Tables Vol C Tables 4.2.6.8 and 6.1.1.4'
N N 0.0061 0.0033 'International Tables Vol C Tables 4.2.6.8 and 6.1.1.4'
O O 0.0106 0.0060 'International Tables Vol C Tables 4.2.6.8 and 6.1.1.4'

loop_
_geom_angle_atom_site_label_1
_geom_angle_atom_site_label_2
_geom_angle_atom_site_label_3
_geom_angle
C14 O1 C15 117.16(17)
C11 O4 H1O4 109.2(16)
C10 O5 C24 117.13(13)
C7 N1 C1 104.76(12)
C7 N2 C6 106.56(12)
C7 N2 C17 126.45(12)
C6 N2 C17 125.80(13)
C23 N3 C20 114.78(18)
C23 N3 C19 123.57(18)
C20 N3 C19 121.59(17)
N1 C1 C2 129.84(14)
N1 C1 C6 109.94(12)
C2 C1 C6 120.21(13)
C3 C2 C1 117.26(15)
C3 C2 H2A 121.4
C1 C2 H2A 121.4
C2 C3 C4 121.49(14)
C2 C3 C14 121.05(15)
C4 C3 C14 117.46(14)
C5 C4 C3 121.84(14)
C5 C4 H4A 119.1
C3 C4 H4A 119.1
C4 C5 C6 116.48(15)
C4 C5 H5A 121.8
C6 C5 H5A 121.8
N2 C6 C1 105.75(12)
N2 C6 C5 131.54(14)
C1 C6 C5 122.71(13)
N1 C7 N2 112.96(12)
N1 C7 C8 125.86(13)
N2 C7 C8 121.17(13)
C13 C8 C9 119.76(13)
C13 C8 C7 120.35(13)
C9 C8 C7 119.84(13)
C10 C9 C8 120.56(13)
C10 C9 H9A 119.7
C8 C9 H9A 119.7
O5 C10 C9 125.15(13)
O5 C10 C11 115.23(12)
C9 C10 C11 119.62(13)
O4 C11 C12 123.67(13)
O4 C11 C10 117.02(13)
C12 C11 C10 119.31(13)
C11 C12 C13 120.81(13)
C11 C12 H12A 119.6
C13 C12 H12A 119.6
C8 C13 C12 119.90(14)
C8 C13 H13A 120.1
C12 C13 H13A 120.1
O2 C14 O1 122.90(16)
O2 C14 C3 123.72(18)
O1 C14 C3 113.38(14)
C16 C15 O1 111.0(2)
C16 C15 H15A 109.4
O1 C15 H15A 109.4
C16 C15 H15B 109.4
O1 C15 H15B 109.4
H15A C15 H15B 108.0
C15 C16 H16A 109.5
C15 C16 H16B 109.5
H16A C16 H16B 109.5
C15 C16 H16C 109.5
H16A C16 H16C 109.5
H16B C16 H16C 109.5
N2 C17 C18 110.95(13)
N2 C17 H17A 109.4
C18 C17 H17A 109.4
N2 C17 H17B 109.4
C18 C17 H17B 109.4
H17A C17 H17B 108.0
C17 C18 C19 112.78(15)
C17 C18 H18A 109.0
C19 C18 H18A 109.0
C17 C18 H18B 109.0
C19 C18 H18B 109.0
H18A C18 H18B 107.8
N3 C19 C18 112.58(14)
N3 C19 H19A 109.1
C18 C19 H19A 109.1
N3 C19 H19B 109.1
C18 C19 H19B 109.1
H19A C19 H19B 107.8
N3 C20 C21 103.2(2)
N3 C20 H20A 111.1
C21 C20 H20A 111.1
N3 C20 H20B 111.1
C21 C20 H20B 111.1
H20A C20 H20B 109.1
C22 C21 C20 105.7(2)
C22 C21 H21A 110.6
C20 C21 H21A 110.6
C22 C21 H21B 110.6
C20 C21 H21B 110.6
H21A C21 H21B 108.7
C21 C22 C23 106.0(2)
C21 C22 H22A 110.5
C23 C22 H22A 110.5
C21 C22 H22B 110.5
C23 C22 H22B 110.5
H22A C22 H22B 108.7
O3 C23 N3 125.0(2)
O3 C23 C22 126.9(2)
N3 C23 C22 108.1(2)
O5 C24 H24A 109.5
O5 C24 H24B 109.5
H24A C24 H24B 109.5
O5 C24 H24C 109.5
H24A C24 H24C 109.5
H24B C24 H24C 109.5
H2W1 O1W H1W1 105(2)

loop_
_geom_bond_atom_site_label_1
_geom_bond_atom_site_label_2
_geom_bond_distance
O1 C14 1.315(2)
O1 C15 1.460(2)
O2 C14 1.214(2)
O3 C23 1.216(3)
O4 C11 1.3575(17)
O4 H1O4 0.88(3)
O5 C10 1.3621(18)
O5 C24 1.418(2)
N1 C7 1.317(2)
N1 C1 1.3944(17)
N2 C7 1.3750(19)
N2 C6 1.3774(18)
N2 C17 1.465(2)
N3 C23 1.341(3)
N3 C20 1.437(3)
N3 C19 1.453(2)
C1 C2 1.395(2)
C1 C6 1.395(2)
C2 C3 1.394(2)
C2 H2A 0.9300
C3 C4 1.399(2)
C3 C14 1.483(2)
C4 C5 1.373(2)
C4 H4A 0.9300
C5 C6 1.398(2)
C5 H5A 0.9300
C7 C8 1.4808(19)
C8 C13 1.386(2)
C8 C9 1.394(2)
C9 C10 1.3830(19)
C9 H9A 0.9300
C10 C11 1.411(2)
C11 C12 1.382(2)
C12 C13 1.391(2)
C12 H12A 0.9300
C13 H13A 0.9300
C15 C16 1.382(5)
C15 H15A 0.9700
C15 H15B 0.9700
C16 H16A 0.9600
C16 H16B 0.9600
C16 H16C 0.9600
C17 C18 1.515(2)
C17 H17A 0.9700
C17 H17B 0.9700
C18 C19 1.521(2)
C18 H18A 0.9700
C18 H18B 0.9700
C19 H19A 0.9700
C19 H19B 0.9700
C20 C21 1.542(3)
C20 H20A 0.9700
C20 H20B 0.9700
C21 C22 1.481(4)
C21 H21A 0.9700
C21 H21B 0.9700
C22 C23 1.494(3)
C22 H22A 0.9700
C22 H22B 0.9700
C24 H24A 0.9600
C24 H24B 0.9600
C24 H24C 0.9600
O1W H2W1 0.85(3)
O1W H1W1 0.95(3)

loop_
_geom_hbond_atom_site_label_D
_geom_hbond_atom_site_label_H
_geom_hbond_atom_site_label_A
_geom_hbond_site_symmetry_A
_geom_hbond_distance_DH
_geom_hbond_distance_HA
_geom_hbond_distance_DA
_geom_hbond_angle_DHA
_geom_hbond_publ_flag
O1W H2W1 O2 2_566 0.85(3) 2.06(3) 2.879(2) 164(2) yes
O1W H1W1 N1 2_666 0.95(3) 1.90(3) 2.8416(19) 176(2) yes
O4 H1O4 O1W . 0.88(3) 1.80(3) 2.675(2) 169(3) yes
C16 H16A O5 1_454 0.96 2.44 3.380(3) 165.7 yes
C20 H20B Cg4 1_555 0.97 2.86 3.750(3) 153 yes

loop_
_geom_torsion_atom_site_label_1
_geom_torsion_atom_site_label_2
_geom_torsion_atom_site_label_3
_geom_torsion_atom_site_label_4
_geom_torsion
C7 N1 C1 C2 -179.26(15)
C7 N1 C1 C6 0.55(16)
N1 C1 C2 C3 -179.84(15)
C6 C1 C2 C3 0.4(2)
C1 C2 C3 C4 0.5(2)
C1 C2 C3 C14 -179.84(13)
C2 C3 C4 C5 -0.9(2)
C14 C3 C4 C5 179.39(14)
C3 C4 C5 C6 0.4(2)
C7 N2 C6 C1 1.43(15)
C17 N2 C6 C1 169.57(13)
C7 N2 C6 C5 -179.21(16)
C17 N2 C6 C5 -11.1(3)
N1 C1 C6 N2 -1.25(16)
C2 C1 C6 N2 178.58(13)
N1 C1 C6 C5 179.31(14)
C2 C1 C6 C5 -0.9(2)
C4 C5 C6 N2 -178.83(15)
C4 C5 C6 C1 0.4(2)
C1 N1 C7 N2 0.40(17)
C1 N1 C7 C8 -178.76(14)
C6 N2 C7 N1 -1.19(17)
C17 N2 C7 N1 -169.23(14)
C6 N2 C7 C8 178.01(13)
C17 N2 C7 C8 10.0(2)
N1 C7 C8 C13 67.7(2)
N2 C7 C8 C13 -111.44(17)
N1 C7 C8 C9 -114.92(18)
N2 C7 C8 C9 65.99(19)
C13 C8 C9 C10 0.8(2)
C7 C8 C9 C10 -176.60(14)
C24 O5 C10 C9 3.3(3)
C24 O5 C10 C11 -177.18(17)
C8 C9 C10 O5 -179.58(15)
C8 C9 C10 C11 0.9(2)
O5 C10 C11 O4 -1.7(2)
C9 C10 C11 O4 177.88(14)
O5 C10 C11 C12 178.61(14)
C9 C10 C11 C12 -1.8(2)
O4 C11 C12 C13 -178.67(15)
C10 C11 C12 C13 1.0(2)
C9 C8 C13 C12 -1.7(2)
C7 C8 C13 C12 175.77(14)
C11 C12 C13 C8 0.7(2)
C15 O1 C14 O2 3.1(3)
C15 O1 C14 C3 -177.2(2)
C2 C3 C14 O2 -173.74(17)
C4 C3 C14 O2 5.9(2)
C2 C3 C14 O1 6.5(2)
C4 C3 C14 O1 -173.82(15)
C14 O1 C15 C16 161.8(3)
C7 N2 C17 C18 77.86(19)
C6 N2 C17 C18 -87.97(18)
N2 C17 C18 C19 -173.95(13)
C23 N3 C19 C18 -108.7(2)
C20 N3 C19 C18 68.2(2)
C17 C18 C19 N3 63.3(2)
C23 N3 C20 C21 -7.6(3)
C19 N3 C20 C21 175.20(18)
N3 C20 C21 C22 13.8(3)
C20 C21 C22 C23 -15.0(3)
C20 N3 C23 O3 178.6(3)
C19 N3 C23 O3 -4.3(3)
C20 N3 C23 C22 -1.7(3)
C19 N3 C23 C22 175.38(18)
C21 C22 C23 O3 -169.5(3)
C21 C22 C23 N3 10.8(3)

loop_
_cod_related_entry_id
_cod_related_entry_database
_cod_related_entry_code
1 ChemSpider 30657339
